data_1505750
loop_
_publ_author_name
'Szeto, Kai Chung'
'Lillerud, Karl Petter'
'Tilset, Mats'
'Bj\/orgen, Morten'
'Prestipino, Carmelo'
'Zecchina, Adriano'
'Lamberti, Carlo'
'Bordiga, Silvia'

_publ_section_title
;
 A thermally stable Pt/Y-based metal-organic framework: Exploring the
 accessibility of the metal centers with spectroscopic methods using H2O,
 CH3OH, and CH3CN as probes.
;
_journal_issue 43
_journal_name_full 'The journal of physical chemistry. B'
_journal_page_first 21509
_journal_page_last 21520
_journal_paper_doi 10.1021/jp0634611
_journal_volume 110
_journal_year 2006
_chemical_formula_sum 'C36 H40 Cl6 N6 O23 Pt3 Y2'
_chemical_formula_weight 1900.53
_chemical_name_systematic
;
 ?
;
_space_group_IT_number 61
_symmetry_cell_setting orthorhombic
_symmetry_space_group_name_Hall '-P 2ac 2ab'
_symmetry_space_group_name_H-M 'P b c a'
_atom_sites_solution_hydrogens geom
_atom_sites_solution_primary direct
_atom_sites_solution_secondary difmap
_audit_creation_method SHELXL-97
_cell_angle_alpha 90.00
_cell_angle_beta 90.00
_cell_angle_gamma 90.00
_cell_formula_units_Z 8
_cell_length_a 18.068(4)
_cell_length_b 19.887(4)
_cell_length_c 28.316(6)
_cell_measurement_reflns_used 9569
_cell_measurement_temperature 105(2)
_cell_measurement_theta_max 27.99
_cell_measurement_theta_min 2.26
_cell_volume 10174(4)
_computing_cell_refinement 'SMART (Bruker, 1998)'
_computing_data_collection 'SMART (Bruker, 1998)'
_computing_data_reduction 'SAINT (Bruker, 2001)'
_computing_molecular_graphics 'Diamond 3.0 (Crystal Impact GbR)'
_computing_structure_refinement 'SHELXL-97 (Sheldrick, 1997)'
_computing_structure_solution 'SHELXS-97 (Sheldrick, 1997)'
_diffrn_ambient_temperature 105(2)
_diffrn_measured_fraction_theta_full 0.989
_diffrn_measured_fraction_theta_max 0.989
_diffrn_measurement_device_type 'Siemens Bruker SMART CCD'
_diffrn_measurement_method '\w scan'
_diffrn_radiation_monochromator graphite
_diffrn_radiation_source 'fine-focus sealed tube'
_diffrn_radiation_type MoK\a
_diffrn_radiation_wavelength 0.71073
_diffrn_reflns_av_R_equivalents 0.1179
_diffrn_reflns_av_sigmaI/netI 0.0855
_diffrn_reflns_limit_h_max 23
_diffrn_reflns_limit_h_min -23
_diffrn_reflns_limit_k_max 26
_diffrn_reflns_limit_k_min -25
_diffrn_reflns_limit_l_max 37
_diffrn_reflns_limit_l_min -34
_diffrn_reflns_number 89116
_diffrn_reflns_theta_full 28.28
_diffrn_reflns_theta_max 28.28
_diffrn_reflns_theta_min 1.44
_diffrn_standards_decay_% none
_exptl_absorpt_coefficient_mu 10.880
_exptl_absorpt_correction_T_max 0.7361
_exptl_absorpt_correction_T_min 0.3551
_exptl_absorpt_correction_type empirical
_exptl_absorpt_process_details 'SADABS (Sheldrick, 1997)'
_exptl_crystal_colour Red
_exptl_crystal_density_diffrn 2.481
_exptl_crystal_density_method 'not measured'
_exptl_crystal_description Needle
_exptl_crystal_F_000 7168
_exptl_crystal_size_max 0.12
_exptl_crystal_size_mid 0.05
_exptl_crystal_size_min 0.03
_refine_diff_density_max 4.026
_refine_diff_density_min -2.487
_refine_diff_density_rms 0.292
_refine_ls_extinction_method none
_refine_ls_goodness_of_fit_ref 1.072
_refine_ls_hydrogen_treatment constr
_refine_ls_matrix_type full
_refine_ls_number_parameters 595
_refine_ls_number_reflns 12475
_refine_ls_number_restraints 0
_refine_ls_restrained_S_all 1.072
_refine_ls_R_factor_all 0.1093
_refine_ls_R_factor_gt 0.0611
_refine_ls_shift/su_max 0.000
_refine_ls_shift/su_mean 0.000
_refine_ls_structure_factor_coef Fsqd
_refine_ls_weighting_details 'calc w=1/[\s^2^(Fo^2^)+(0.0275P)^2^+203.5402P] where P=(Fo^2^+2Fc^2^)/3'
_refine_ls_weighting_scheme calc
_refine_ls_wR_factor_gt 0.1040
_refine_ls_wR_factor_ref 0.1171
_reflns_number_gt 8469
_reflns_number_total 12475
_reflns_threshold_expression >2sigma(I)
_cod_data_source_file jp0634611si20060807_044839.cif
_cod_data_source_block 4gen
_cod_depositor_comments
;
The following automatic conversions were performed:

'_symmetry_cell_setting' value 'Orthorhombic' changed to
'orthorhombic' according to
/home/saulius/struct/CIF-dictionaries/cif_core.dic dictionary named
'cif_core.dic' version 2.4.1 from
2010-06-29.

'_exptl_absorpt_correction_type' value 'Empirical'
changed to 'empirical' according to
/home/saulius/struct/CIF-dictionaries/cif_core.dic dictionary named
'cif_core.dic' version 2.4.1 from 2010-06-29.

Automatic conversion script
Id: cif_fix_values 1715 2011-07-08 13:25:40Z adriana 
;
_cod_original_cell_volume 10175(4)
_cod_database_code 1505750

loop_
_symmetry_equiv_pos_as_xyz
'x, y, z'
'-x+1/2, -y, z+1/2'
'-x, y+1/2, -z+1/2'
'x+1/2, -y+1/2, -z'
'-x, -y, -z'
'x-1/2, y, -z-1/2'
'x, -y-1/2, z-1/2'
'-x-1/2, y-1/2, z'

loop_
_atom_site_label
_atom_site_type_symbol
_atom_site_fract_x
_atom_site_fract_y
_atom_site_fract_z
_atom_site_U_iso_or_equiv
_atom_site_adp_type
_atom_site_occupancy
_atom_site_symmetry_multiplicity
_atom_site_calc_flag
_atom_site_refinement_flags
Pt1 Pt 0.47857(2) 0.34550(2) -0.191739(14) 0.01139(9) Uani 1 1 d .
Cl1 Cl 0.52336(14) 0.34018(14) -0.11547(9) 0.0181(6) Uani 1 1 d .
Cl2 Cl 0.59926(13) 0.33975(14) -0.21815(9) 0.0172(6) Uani 1 1 d .
N1 N 0.3709(4) 0.3510(4) -0.1730(3) 0.0100(17) Uiso 1 1 d .
N2 N 0.4323(4) 0.3450(4) -0.2565(3) 0.0131(18) Uiso 1 1 d .
C1 C 0.2431(6) 0.3646(6) -0.0693(4) 0.017(2) Uani 1 1 d .
C2 C 0.2703(5) 0.3586(6) -0.1202(4) 0.019(3) Uani 1 1 d .
C3 C 0.2199(5) 0.3536(6) -0.1566(4) 0.020(3) Uani 1 1 d .
H3 H 0.1682 0.3546 -0.1505 0.024 Uiso 1 1 calc R
C4 C 0.3452(6) 0.3566(5) -0.1285(4) 0.015(2) Uiso 1 1 d .
H4 H 0.3790 0.3591 -0.1029 0.018 Uiso 1 1 calc R
C5 C 0.2464(5) 0.3471(6) -0.2017(3) 0.018(2) Uani 1 1 d .
H5 H 0.2131 0.3426 -0.2275 0.022 Uiso 1 1 calc R
C6 C 0.3227(5) 0.3470(5) -0.2094(4) 0.013(2) Uiso 1 1 d .
C7 C 0.3560(5) 0.3433(5) -0.2572(4) 0.012(2) Uiso 1 1 d .
C8 C 0.3159(6) 0.3424(6) -0.2988(4) 0.020(3) Uani 1 1 d .
H8 H 0.2634 0.3412 -0.2983 0.023 Uiso 1 1 calc R
C9 C 0.3543(6) 0.3433(6) -0.3414(4) 0.022(3) Uani 1 1 d .
H9 H 0.3281 0.3444 -0.3705 0.026 Uiso 1 1 calc R
C10 C 0.4683(6) 0.3432(5) -0.2979(4) 0.015(2) Uiso 1 1 d .
H10 H 0.5209 0.3424 -0.2976 0.018 Uiso 1 1 calc R
C11 C 0.4318(6) 0.3424(5) -0.3411(4) 0.015(2) Uani 1 1 d .
C12 C 0.4757(6) 0.3462(5) -0.3854(4) 0.014(2) Uani 1 1 d .
O1 O 0.1775(4) 0.3772(4) -0.0620(3) 0.0240(19) Uani 1 1 d .
O2 O 0.2932(4) 0.3554(5) -0.0379(3) 0.028(2) Uani 1 1 d .
O3 O 0.4435(4) 0.3476(4) -0.4255(3) 0.0168(17) Uani 1 1 d .
O4 O 0.5460(4) 0.3485(4) -0.3830(3) 0.0178(17) Uani 1 1 d .
Pt2 Pt -0.01781(2) 0.50900(2) -0.303338(15) 0.01563(10) Uani 1 1 d .
Cl3 Cl -0.13676(14) 0.51791(16) -0.27519(10) 0.0256(7) Uani 1 1 d .
Cl4 Cl -0.06438(15) 0.51640(16) -0.37918(10) 0.0261(7) Uani 1 1 d .
N3 N 0.0317(5) 0.5064(4) -0.2387(3) 0.0158(19) Uiso 1 1 d .
N4 N 0.0893(4) 0.5046(4) -0.3232(3) 0.0133(18) Uiso 1 1 d .
C13 C 0.2135(6) 0.4932(7) -0.4295(4) 0.027(3) Uani 1 1 d .
C14 C 0.1886(6) 0.4977(6) -0.3788(4) 0.022(3) Uani 1 1 d .
C15 C 0.1134(6) 0.5021(6) -0.3680(4) 0.021(2) Uiso 1 1 d .
H15 H 0.0784 0.5032 -0.3930 0.025 Uiso 1 1 calc R
C16 C 0.2398(6) 0.4987(6) -0.3421(4) 0.025(3) Uani 1 1 d .
H16 H 0.2914 0.4960 -0.3482 0.030 Uiso 1 1 calc R
C17 C 0.2132(6) 0.5036(6) -0.2964(4) 0.023(3) Uani 1 1 d .
H17 H 0.2472 0.5063 -0.2709 0.027 Uiso 1 1 calc R
C18 C 0.1376(6) 0.5048(6) -0.2870(4) 0.016(2) Uiso 1 1 d .
C19 C 0.1062(6) 0.5055(6) -0.2399(4) 0.018(2) Uiso 1 1 d .
C20 C 0.1486(6) 0.5026(6) -0.1984(4) 0.020(2) Uani 1 1 d .
H20 H 0.2012 0.5025 -0.1998 0.024 Uiso 1 1 calc R
C21 C 0.1120(6) 0.5000(6) -0.1552(4) 0.022(3) Uani 1 1 d .
H21 H 0.1392 0.4974 -0.1266 0.026 Uiso 1 1 calc R
C22 C -0.0021(5) 0.5041(5) -0.1964(3) 0.010(2) Uiso 1 1 d .
H22 H -0.0547 0.5044 -0.1958 0.012 Uiso 1 1 calc R
C23 C 0.0341(6) 0.5014(5) -0.1544(4) 0.018(2) Uani 1 1 d .
C24 C -0.0068(6) 0.4975(5) -0.1079(4) 0.014(2) Uani 1 1 d .
O5 O 0.2012(6) 0.5414(5) -0.4560(3) 0.041(2) Uani 1 1 d .
O6 O 0.2462(5) 0.4406(5) -0.4407(3) 0.044(3) Uani 1 1 d .
O7 O 0.0323(4) 0.4790(4) -0.0715(3) 0.0221(18) Uani 1 1 d .
O8 O -0.0732(4) 0.5125(4) -0.1067(3) 0.0252(19) Uani 1 1 d .
Pt3 Pt -0.08001(2) 0.32169(2) 0.187772(14) 0.01382(9) Uani 1 1 d .
Cl5 Cl -0.20109(14) 0.32578(16) 0.21410(10) 0.0241(6) Uani 1 1 d .
Cl6 Cl -0.12460(15) 0.31435(16) 0.11158(10) 0.0249(7) Uani 1 1 d .
N5 N 0.0284(5) 0.3238(4) 0.1695(3) 0.0139(18) Uiso 1 1 d .
N6 N -0.0334(5) 0.3247(4) 0.2528(3) 0.0140(19) Uiso 1 1 d .
C25 C -0.0774(6) 0.3303(5) 0.3822(4) 0.016(2) Uani 1 1 d .
C26 C -0.0337(6) 0.3234(6) 0.3375(4) 0.016(2) Uani 1 1 d .
C27 C 0.0422(6) 0.3157(6) 0.3376(4) 0.019(2) Uani 1 1 d .
H27 H 0.0684 0.3106 0.3665 0.023 Uiso 1 1 calc R
C28 C -0.0708(5) 0.3273(5) 0.2939(3) 0.012(2) Uiso 1 1 d .
H28 H -0.1231 0.3319 0.2934 0.015 Uiso 1 1 calc R
C29 C 0.0805(7) 0.3156(6) 0.2942(4) 0.021(2) Uani 1 1 d .
H29 H 0.1329 0.3116 0.2937 0.025 Uiso 1 1 calc R
C30 C 0.0423(6) 0.3211(6) 0.2532(4) 0.015(2) Uiso 1 1 d .
C31 C 0.0777(5) 0.3246(5) 0.2056(3) 0.013(2) Uiso 1 1 d .
C32 C 0.1529(6) 0.3304(6) 0.1997(4) 0.020(3) Uani 1 1 d .
H32 H 0.1857 0.3327 0.2259 0.023 Uiso 1 1 calc R
C33 C 0.1790(6) 0.3329(6) 0.1526(4) 0.016(2) Uani 1 1 d .
H33 H 0.2306 0.3364 0.1464 0.019 Uiso 1 1 calc R
C34 C 0.0539(5) 0.3269(5) 0.1250(4) 0.011(2) Uiso 1 1 d .
H34 H 0.0199 0.3268 0.0994 0.013 Uiso 1 1 calc R
C35 C 0.1295(6) 0.3302(5) 0.1160(3) 0.013(2) Uani 1 1 d .
C36 C 0.1549(6) 0.3326(6) 0.0650(4) 0.016(2) Uani 1 1 d .
O9 O -0.1440(4) 0.3503(4) 0.3797(3) 0.0226(19) Uani 1 1 d .
O10 O -0.0471(4) 0.3171(4) 0.4208(3) 0.0207(18) Uani 1 1 d .
O11 O 0.1066(4) 0.3282(4) 0.0334(2) 0.0195(17) Uani 1 1 d .
O12 O 0.2228(4) 0.3384(5) 0.0587(3) 0.030(2) Uani 1 1 d .
Y1 Y 0.06116(5) 0.37847(5) -0.03398(3) 0.0132(2) Uani 1 1 d .
OW1 O -0.0343(4) 0.4034(4) 0.0191(3) 0.0224(18) Uani 1 1 d .
OW2 O 0.1139(4) 0.4653(4) 0.0135(3) 0.0265(19) Uani 1 1 d .
OW3 O 0.0513(4) 0.2596(4) -0.0358(3) 0.0243(19) Uani 1 1 d .
Y2 Y 0.34121(5) 0.34969(6) 0.03431(4) 0.0170(2) Uani 1 1 d .
OW4 O 0.4233(4) 0.2854(5) -0.0169(3) 0.031(2) Uani 1 1 d .
OW5 O 0.3174(5) 0.2348(4) 0.0478(3) 0.032(2) Uani 1 1 d .
OW6 O 0.4322(5) 0.4291(5) 0.0135(4) 0.050(3) Uani 1 1 d .
O1W O -0.5714(6) 0.5765(6) 0.0211(4) 0.062(3) Uani 1 1 d .
O2W O 0.2968(5) 0.6787(5) 0.0964(4) 0.042(3) Uani 1 1 d .
O3W O -0.1675(7) 0.8268(6) 0.0220(5) 0.081(4) Uani 1 1 d .
O4W O 0.6845(6) 0.5879(10) -0.4791(5) 0.117(7) Uani 1 1 d .
O5W O -0.2165(7) 0.8942(9) 0.1094(6) 0.109(6) Uani 1 1 d .

loop_
_atom_site_aniso_label
_atom_site_aniso_U_11
_atom_site_aniso_U_22
_atom_site_aniso_U_33
_atom_site_aniso_U_23
_atom_site_aniso_U_13
_atom_site_aniso_U_12
Pt1 0.00764(16) 0.0171(2) 0.00937(19) 0.00009(17) 0.00104(15) 0.00112(15)
Cl1 0.0126(11) 0.0282(16) 0.0134(12) 0.0020(11) -0.0018(10) 0.0024(11)
Cl2 0.0088(11) 0.0214(15) 0.0215(14) 0.0001(11) 0.0026(9) 0.0006(10)
C1 0.014(5) 0.032(7) 0.006(5) -0.003(5) 0.001(4) -0.002(5)
C2 0.007(5) 0.027(7) 0.023(6) 0.003(5) 0.003(4) -0.003(4)
C3 0.005(5) 0.038(8) 0.017(6) 0.000(5) -0.001(4) 0.005(5)
C5 0.011(5) 0.042(7) 0.002(5) 0.000(5) -0.003(4) 0.001(5)
C8 0.017(5) 0.035(7) 0.006(5) -0.002(5) 0.005(4) 0.001(5)
C9 0.016(5) 0.039(8) 0.009(5) -0.006(5) -0.003(4) 0.002(5)
C11 0.017(5) 0.015(6) 0.011(5) 0.003(4) 0.007(4) 0.002(4)
C12 0.020(5) 0.014(6) 0.009(5) 0.005(4) 0.005(4) -0.003(5)
O1 0.010(4) 0.047(6) 0.015(4) -0.002(4) -0.001(3) -0.001(4)
O2 0.016(4) 0.064(7) 0.005(4) 0.005(4) -0.003(3) 0.000(4)
O3 0.010(3) 0.027(5) 0.013(4) -0.002(3) 0.003(3) -0.002(3)
O4 0.014(4) 0.029(5) 0.010(4) 0.000(3) 0.004(3) -0.001(3)
Pt2 0.01403(19) 0.0178(2) 0.0151(2) 0.00033(18) 0.00053(16) 0.00153(16)
Cl3 0.0139(12) 0.0365(19) 0.0263(16) -0.0033(14) 0.0035(11) -0.0001(12)
Cl4 0.0214(14) 0.0363(19) 0.0204(15) -0.0005(13) -0.0045(11) 0.0049(13)
C13 0.024(6) 0.036(8) 0.019(6) 0.000(6) 0.005(5) 0.002(6)
C14 0.023(6) 0.024(7) 0.020(6) 0.002(5) 0.009(5) -0.003(5)
C16 0.016(5) 0.032(8) 0.026(7) 0.001(6) 0.007(5) 0.002(5)
C17 0.010(5) 0.034(8) 0.023(6) 0.005(5) 0.003(4) -0.009(5)
C20 0.011(5) 0.024(7) 0.024(6) 0.000(5) 0.001(4) 0.000(4)
C21 0.024(6) 0.029(7) 0.013(6) -0.001(5) -0.005(4) -0.006(5)
C23 0.035(6) 0.010(6) 0.008(5) 0.004(4) 0.001(4) 0.003(5)
C24 0.020(5) 0.008(6) 0.015(5) 0.002(4) -0.004(4) -0.002(4)
O5 0.066(7) 0.038(6) 0.019(5) -0.001(4) 0.001(5) 0.004(5)
O6 0.037(5) 0.060(8) 0.036(6) -0.002(5) 0.013(5) 0.019(5)
O7 0.022(4) 0.031(5) 0.013(4) -0.002(4) 0.002(3) 0.001(4)
O8 0.026(4) 0.033(5) 0.016(4) -0.001(4) -0.004(3) 0.006(4)
Pt3 0.01127(18) 0.0179(2) 0.0123(2) 0.00109(18) 0.00232(16) 0.00175(16)
Cl5 0.0134(12) 0.0353(18) 0.0236(15) -0.0004(13) 0.0060(11) -0.0002(12)
Cl6 0.0161(13) 0.0421(19) 0.0165(14) 0.0028(13) -0.0007(10) 0.0023(12)
C25 0.025(6) 0.011(6) 0.011(5) 0.003(4) 0.003(4) 0.002(5)
C26 0.018(5) 0.015(6) 0.015(6) 0.003(5) 0.002(4) 0.002(4)
C27 0.018(5) 0.025(7) 0.014(6) 0.002(5) 0.001(4) 0.004(5)
C29 0.027(6) 0.021(6) 0.014(6) -0.006(5) 0.007(5) -0.004(5)
C32 0.026(6) 0.021(6) 0.011(6) -0.003(5) -0.011(4) -0.013(5)
C33 0.014(5) 0.024(7) 0.009(5) 0.006(5) 0.008(4) 0.004(4)
C35 0.019(5) 0.015(6) 0.006(5) 0.007(4) 0.002(4) 0.002(4)
C36 0.017(5) 0.017(6) 0.014(6) 0.001(5) 0.007(4) 0.003(4)
O9 0.012(4) 0.045(6) 0.011(4) 0.006(4) 0.002(3) 0.002(4)
O10 0.019(4) 0.028(5) 0.015(4) 0.005(4) 0.006(3) 0.008(3)
O11 0.012(3) 0.038(5) 0.009(4) -0.002(4) 0.000(3) 0.004(3)
O12 0.009(4) 0.068(7) 0.012(4) -0.002(4) -0.001(3) 0.003(4)
Y1 0.0089(4) 0.0219(6) 0.0088(5) -0.0011(4) -0.0005(4) 0.0003(4)
OW1 0.014(4) 0.035(5) 0.018(4) -0.001(4) 0.004(3) 0.002(3)
OW2 0.033(5) 0.019(5) 0.027(5) -0.004(4) 0.000(4) -0.002(4)
OW3 0.030(4) 0.027(5) 0.016(4) 0.005(4) -0.012(3) -0.004(4)
Y2 0.0118(5) 0.0273(6) 0.0118(5) 0.0014(5) -0.0019(4) -0.0006(4)
OW4 0.020(4) 0.062(7) 0.010(4) 0.000(4) 0.001(3) 0.012(4)
OW5 0.032(5) 0.029(6) 0.035(5) 0.005(4) 0.010(4) 0.001(4)
OW6 0.041(6) 0.047(7) 0.062(7) 0.023(6) -0.011(5) -0.018(5)
O1W 0.047(7) 0.066(8) 0.071(8) -0.003(7) 0.020(6) -0.017(6)
O2W 0.021(4) 0.040(6) 0.064(7) 0.006(5) -0.010(4) 0.006(4)
O3W 0.056(7) 0.056(8) 0.131(12) 0.012(8) -0.039(8) 0.019(6)
O4W 0.022(6) 0.26(2) 0.064(9) -0.089(11) 0.019(6) -0.026(9)
O5W 0.057(9) 0.160(15) 0.109(13) 0.037(11) -0.007(8) -0.055(9)

loop_
_atom_type_symbol
_atom_type_description
_atom_type_scat_dispersion_real
_atom_type_scat_dispersion_imag
_atom_type_scat_source
C C 0.0033 0.0016 'International Tables Vol C Tables 4.2.6.8 and 6.1.1.4'
N N 0.0061 0.0033 'International Tables Vol C Tables 4.2.6.8 and 6.1.1.4'
O O 0.0106 0.0060 'International Tables Vol C Tables 4.2.6.8 and 6.1.1.4'
Cl Cl 0.1484 0.1585 'International Tables Vol C Tables 4.2.6.8 and 6.1.1.4'
Y Y -2.7962 3.5667 'International Tables Vol C Tables 4.2.6.8 and 6.1.1.4'
Pt Pt -1.7033 8.3905 'International Tables Vol C Tables 4.2.6.8 and 6.1.1.4'
H H 0.0000 0.0000 'International Tables Vol C Tables 4.2.6.8 and 6.1.1.4'

loop_
_geom_angle_atom_site_label_1
_geom_angle_atom_site_label_2
_geom_angle_atom_site_label_3
_geom_angle
_geom_angle_site_symmetry_1
_geom_angle_site_symmetry_3
N2 Pt1 N1 80.8(3) . .
N2 Pt1 Cl2 95.6(2) . .
N1 Pt1 Cl2 176.3(2) . .
N2 Pt1 Cl1 175.1(2) . .
N1 Pt1 Cl1 95.4(2) . .
Cl2 Pt1 Cl1 88.26(9) . .
Cl2 Pt1 C6 150.9(2) . .
Cl1 Pt1 C6 120.6(2) . .
Cl2 Pt1 C7 121.1(2) . .
Cl1 Pt1 C7 150.3(2) . .
C6 Pt1 C7 29.9(3) . .
N2 Pt1 Pt2 88.5(2) . 6_655
N1 Pt1 Pt2 88.7(2) . 6_655
Cl2 Pt1 Pt2 90.95(7) . 6_655
Cl1 Pt1 Pt2 94.52(7) . 6_655
C6 Pt1 Pt2 90.1(2) . 6_655
C7 Pt1 Pt2 90.2(2) . 6_655
N2 Pt1 Pt3 84.2(2) . 4
N1 Pt1 Pt3 75.6(2) . 4
Cl2 Pt1 Pt3 104.46(7) . 4
Cl1 Pt1 Pt3 91.87(7) . 4
C6 Pt1 Pt3 73.6(2) . 4
C7 Pt1 Pt3 76.9(2) . 4
Pt2 Pt1 Pt3 163.496(16) 6_655 4
C4 N1 C6 119.8(9) . .
C4 N1 Pt1 125.6(7) . .
C6 N1 Pt1 114.6(6) . .
C10 N2 C7 118.2(9) . .
C10 N2 Pt1 126.4(7) . .
C7 N2 Pt1 115.3(7) . .
O1 C1 O2 126.4(10) . .
O1 C1 C2 119.0(9) . .
O2 C1 C2 114.6(9) . .
C4 C2 C3 121.3(10) . .
C4 C2 C1 118.8(10) . .
C3 C2 C1 119.9(9) . .
C5 C3 C2 118.2(9) . .
C5 C3 H3 120.9 . .
C2 C3 H3 120.9 . .
N1 C4 C2 120.2(10) . .
N1 C4 H4 119.9 . .
C2 C4 H4 119.9 . .
C3 C5 C6 119.5(9) . .
C3 C5 H5 120.3 . .
C6 C5 H5 120.3 . .
N1 C6 C5 121.0(9) . .
N1 C6 C7 116.0(8) . .
C5 C6 C7 123.0(9) . .
C5 C6 Pt1 160.9(7) . .
C7 C6 Pt1 76.1(5) . .
N2 C7 C8 122.4(9) . .
N2 C7 C6 113.1(9) . .
C8 C7 C6 124.4(9) . .
C8 C7 Pt1 161.5(7) . .
C6 C7 Pt1 74.1(5) . .
C7 C8 C9 118.5(10) . .
C7 C8 H8 120.7 . .
C9 C8 H8 120.7 . .
C8 C9 C11 119.6(10) . .
C8 C9 H9 120.2 . .
C11 C9 H9 120.2 . .
N2 C10 C11 122.7(9) . .
N2 C10 H10 118.7 . .
C11 C10 H10 118.7 . .
C10 C11 C9 118.6(9) . .
C10 C11 C12 119.3(9) . .
C9 C11 C12 121.9(10) . .
O4 C12 O3 120.0(9) . .
O4 C12 C11 119.4(9) . .
O3 C12 C11 120.6(9) . .
O4 C12 Y1 59.3(5) . 6_655
O3 C12 Y1 61.7(5) . 6_655
C11 C12 Y1 169.7(8) . 6_655
C1 O1 Y1 164.6(8) . .
C1 O2 Y2 157.0(7) . .
C12 O3 Y1 91.5(6) . 6_655
C12 O4 Y1 94.0(6) . 6_655
N4 Pt2 N3 80.1(3) . .
N4 Pt2 Cl3 175.4(3) . .
N3 Pt2 Cl3 95.8(2) . .
N4 Pt2 Cl4 95.3(2) . .
N3 Pt2 Cl4 174.9(3) . .
Cl3 Pt2 Cl4 88.68(10) . .
N4 Pt2 Pt1 87.9(2) . 6
N3 Pt2 Pt1 91.2(3) . 6
Cl3 Pt2 Pt1 94.19(8) . 6
Cl4 Pt2 Pt1 90.94(8) . 6
C22 N3 C19 118.3(9) . .
C22 N3 Pt2 127.0(7) . .
C19 N3 Pt2 114.7(7) . .
C15 N4 C18 120.5(9) . .
C15 N4 Pt2 125.2(7) . .
C18 N4 Pt2 114.3(7) . .
O5 C13 O6 125.7(12) . .
O5 C13 C14 118.6(11) . .
O6 C13 C14 115.8(11) . .
C16 C14 C15 118.9(10) . .
C16 C14 C13 120.9(10) . .
C15 C14 C13 120.2(11) . .
N4 C15 C14 121.7(10) . .
N4 C15 H15 119.1 . .
C14 C15 H15 119.1 . .
C17 C16 C14 117.9(10) . .
C17 C16 H16 121.1 . .
C14 C16 H16 121.1 . .
C16 C17 C18 121.4(10) . .
C16 C17 H17 119.3 . .
C18 C17 H17 119.3 . .
N4 C18 C17 119.5(10) . .
N4 C18 C19 116.5(9) . .
C17 C18 C19 124.0(10) . .
N3 C19 C20 121.7(10) . .
N3 C19 C18 114.4(9) . .
C20 C19 C18 123.8(9) . .
C21 C20 C19 118.5(9) . .
C21 C20 H20 120.7 . .
C19 C20 H20 120.7 . .
C20 C21 C23 119.3(10) . .
C20 C21 H21 120.4 . .
C23 C21 H21 120.4 . .
N3 C22 C23 124.2(9) . .
N3 C22 H22 117.9 . .
C23 C22 H22 117.9 . .
C22 C23 C21 118.0(10) . .
C22 C23 C24 121.9(10) . .
C21 C23 C24 120.1(9) . .
O8 C24 O7 124.8(10) . .
O8 C24 C23 119.1(9) . .
O7 C24 C23 116.1(9) . .
C13 O5 Y2 148.9(8) . 2_564
C24 O7 Y1 136.5(7) . .
N6 Pt3 N5 80.2(3) . .
N6 Pt3 Cl6 175.5(2) . .
N5 Pt3 Cl6 95.7(3) . .
N6 Pt3 Cl5 95.7(2) . .
N5 Pt3 Cl5 174.9(3) . .
Cl6 Pt3 Cl5 88.47(10) . .
N6 Pt3 Pt1 82.7(2) . 4_455
N5 Pt3 Pt1 74.6(3) . 4_455
Cl6 Pt3 Pt1 94.34(8) . 4_455
Cl5 Pt3 Pt1 108.05(8) . 4_455
C34 N5 C31 118.8(9) . .
C34 N5 Pt3 124.9(7) . .
C31 N5 Pt3 116.2(7) . .
C28 N6 C30 119.8(9) . .
C28 N6 Pt3 125.3(7) . .
C30 N6 Pt3 114.8(7) . .
O10 C25 O9 122.1(10) . .
O10 C25 C26 119.2(9) . .
O9 C25 C26 118.7(9) . .
O10 C25 Y2 61.5(5) . 6_556
O9 C25 Y2 60.6(5) . 6_556
C26 C25 Y2 177.4(8) . 6_556
C27 C26 C28 118.7(10) . .
C27 C26 C25 122.2(10) . .
C28 C26 C25 119.0(9) . .
C26 C27 C29 119.1(10) . .
C26 C27 H27 120.4 . .
C29 C27 H27 120.4 . .
N6 C28 C26 121.1(9) . .
N6 C28 H28 119.4 . .
C26 C28 H28 119.4 . .
C30 C29 C27 119.8(11) . .
C30 C29 H29 120.1 . .
C27 C29 H29 120.1 . .
C29 C30 N6 121.2(10) . .
C29 C30 C31 124.1(9) . .
N6 C30 C31 114.7(9) . .
N5 C31 C32 124.0(9) . .
N5 C31 C30 113.6(9) . .
C32 C31 C30 122.3(9) . .
C31 C32 C33 116.4(9) . .
C31 C32 H32 121.8 . .
C33 C32 H32 121.8 . .
C35 C33 C32 119.6(9) . .
C35 C33 H33 120.2 . .
C32 C33 H33 120.2 . .
N5 C34 C35 120.7(9) . .
N5 C34 H34 119.7 . .
C35 C34 H34 119.7 . .
C33 C35 C34 120.3(9) . .
C33 C35 C36 121.5(9) . .
C34 C35 C36 118.2(9) . .
O12 C36 O11 126.3(10) . .
O12 C36 C35 115.8(9) . .
O11 C36 C35 117.8(9) . .
C25 O9 Y2 92.6(6) . 6_556
C25 O10 Y2 92.1(6) . 6_556
C36 O11 Y1 144.0(7) . .
C36 O12 Y2 170.3(7) . .
O1 Y1 O11 87.4(3) . .
O1 Y1 O7 93.4(3) . .
O11 Y1 O7 146.2(3) . .
O1 Y1 OW1 156.7(3) . .
O11 Y1 OW1 79.8(3) . .
O7 Y1 OW1 86.9(3) . .
O1 Y1 OW3 92.9(3) . .
O11 Y1 OW3 67.2(3) . .
O7 Y1 OW3 146.2(3) . .
OW1 Y1 OW3 99.8(3) . .
O1 Y1 OW2 80.5(3) . .
O11 Y1 OW2 72.8(3) . .
O7 Y1 OW2 74.0(3) . .
OW1 Y1 OW2 77.2(3) . .
OW3 Y1 OW2 139.8(3) . .
O1 Y1 O4 76.2(3) . 6
O11 Y1 O4 137.0(3) . 6
O7 Y1 O4 75.2(3) . 6
OW1 Y1 O4 125.9(3) . 6
OW3 Y1 O4 74.1(3) . 6
OW2 Y1 O4 139.9(3) . 6
O1 Y1 O3 129.3(3) . 6
O11 Y1 O3 125.3(3) . 6
O7 Y1 O3 79.1(3) . 6
OW1 Y1 O3 73.7(3) . 6
OW3 Y1 O3 71.4(3) . 6
OW2 Y1 O3 141.1(3) . 6
O4 Y1 O3 53.2(2) 6 6
O1 Y1 C12 102.9(3) . 6
O11 Y1 C12 139.8(3) . 6
O7 Y1 C12 72.8(3) . 6
OW1 Y1 C12 99.4(3) . 6
OW3 Y1 C12 73.5(3) . 6
OW2 Y1 C12 146.8(3) . 6
O4 Y1 C12 26.6(3) 6 6
O3 Y1 C12 26.8(3) 6 6
O2 Y2 O12 85.2(3) . .
O2 Y2 O5 86.1(3) . 2_565
O12 Y2 O5 75.2(4) . 2_565
O2 Y2 OW6 90.4(3) . .
O12 Y2 OW6 143.5(4) . .
O5 Y2 OW6 68.4(4) 2_565 .
O2 Y2 OW5 97.3(3) . .
O12 Y2 OW5 71.4(3) . .
O5 Y2 OW5 145.9(3) 2_565 .
OW6 Y2 OW5 144.9(3) . .
O2 Y2 OW4 73.6(3) . .
O12 Y2 OW4 134.9(3) . .
O5 Y2 OW4 139.7(3) 2_565 .
OW6 Y2 OW4 77.2(4) . .
OW5 Y2 OW4 72.4(3) . .
O2 Y2 O9 163.0(3) . 6_656
O12 Y2 O9 78.4(3) . 6_656
O5 Y2 O9 85.1(3) 2_565 6_656
OW6 Y2 O9 99.7(3) . 6_656
OW5 Y2 O9 82.2(3) . 6_656
OW4 Y2 O9 121.8(3) . 6_656
O2 Y2 O10 143.6(3) . 6_656
O12 Y2 O10 126.1(3) . 6_656
O5 Y2 O10 117.1(3) 2_565 6_656
OW6 Y2 O10 74.6(3) . 6_656
OW5 Y2 O10 79.1(3) . 6_656
OW4 Y2 O10 70.8(3) . 6_656
O9 Y2 O10 53.2(2) 6_656 6_656
O2 Y2 C25 169.9(3) . 6_656
O12 Y2 C25 103.0(3) . 6_656
O5 Y2 C25 101.7(3) 2_565 6_656
OW6 Y2 C25 86.4(3) . 6_656
OW5 Y2 C25 80.0(3) . 6_656
OW4 Y2 C25 96.3(3) . 6_656
O9 Y2 C25 26.8(3) 6_656 6_656
O10 Y2 C25 26.4(3) 6_656 6_656

loop_
_geom_bond_atom_site_label_1
_geom_bond_atom_site_label_2
_geom_bond_distance
_geom_bond_site_symmetry_2
Pt1 N2 2.016(8) .
Pt1 N1 2.020(8) .
Pt1 Cl2 2.308(2) .
Pt1 Cl1 2.309(3) .
Pt1 Pt2 3.2553(9) 6_655
Pt1 Pt3 3.4911(9) 4
N1 C4 1.346(13) .
N1 C6 1.352(13) .
N2 C10 1.340(13) .
N2 C7 1.379(12) .
C1 O1 1.228(12) .
C1 O2 1.281(12) .
C1 C2 1.526(15) .
C2 C4 1.375(14) .
C2 C3 1.379(14) .
C3 C5 1.370(14) .
C3 H3 0.9500 .
C4 H4 0.9500 .
C5 C6 1.396(13) .
C5 H5 0.9500 .
C6 C7 1.481(14) .
C7 C8 1.383(14) .
C8 C9 1.393(14) .
C8 H8 0.9500 .
C9 C11 1.400(14) .
C9 H9 0.9500 .
C10 C11 1.391(14) .
C10 H10 0.9500 .
C11 C12 1.484(13) .
C12 O4 1.272(12) .
C12 O3 1.278(12) .
O1 Y1 2.247(7) .
O2 Y2 2.225(7) .
O3 Y1 2.492(7) 6_655
O4 Y1 2.440(7) 6_655
Pt2 N4 2.016(8) .
Pt2 N3 2.037(9) .
Pt2 Cl3 2.299(3) .
Pt2 Cl4 2.311(3) .
N3 C22 1.347(12) .
N3 C19 1.348(13) .
N4 C15 1.342(13) .
N4 C18 1.346(13) .
C13 O5 1.237(15) .
C13 O6 1.244(15) .
C13 C14 1.509(16) .
C14 C16 1.392(16) .
C14 C15 1.395(15) .
C15 H15 0.9500 .
C16 C17 1.384(15) .
C16 H16 0.9500 .
C17 C18 1.390(14) .
C17 H17 0.9500 .
C18 C19 1.451(15) .
C19 C20 1.403(15) .
C20 C21 1.393(15) .
C20 H20 0.9500 .
C21 C23 1.407(15) .
C21 H21 0.9500 .
C22 C23 1.358(14) .
C22 H22 0.9500 .
C23 C24 1.511(14) .
C24 O8 1.238(12) .
C24 O7 1.303(12) .
O5 Y2 2.313(10) 2_564
O7 Y1 2.324(8) .
Pt3 N6 2.027(9) .
Pt3 N5 2.027(8) .
Pt3 Cl6 2.308(3) .
Pt3 Cl5 2.313(3) .
N5 C34 1.342(13) .
N5 C31 1.356(13) .
N6 C28 1.345(13) .
N6 C30 1.371(13) .
C25 O10 1.249(12) .
C25 O9 1.269(13) .
C25 C26 1.499(14) .
C26 C27 1.380(14) .
C26 C28 1.408(14) .
C27 C29 1.409(14) .
C27 H27 0.9500 .
C28 H28 0.9500 .
C29 C30 1.355(15) .
C29 H29 0.9500 .
C30 C31 1.494(14) .
C31 C32 1.374(14) .
C32 C33 1.417(14) .
C32 H32 0.9500 .
C33 C35 1.370(14) .
C33 H33 0.9500 .
C34 C35 1.392(13) .
C34 H34 0.9500 .
C35 C36 1.517(14) .
C36 O12 1.245(12) .
C36 O11 1.253(12) .
O9 Y2 2.451(7) 6_556
O10 Y2 2.471(7) 6_556
O11 Y1 2.304(7) .
O12 Y2 2.259(7) .
Y1 OW1 2.341(7) .
Y1 OW3 2.371(8) .
Y1 OW2 2.387(8) .
Y1 O4 2.440(7) 6
Y1 O3 2.492(7) 6
Y2 O5 2.313(10) 2_565
Y2 OW6 2.355(9) .
Y2 OW5 2.355(9) .
Y2 OW4 2.436(8) .
Y2 O9 2.451(7) 6_656
Y2 O10 2.471(7) 6_656
